data_4501835
loop_
_publ_author_name
'Ni, Jia'
'Wei, Kai-Ju'
'Liu, Yangzhong'
'Huang, Xiao-Chun'
'Li, Dan'

_publ_section_title
;
 Silver Coordination Polymers Based on Neutral Trinitrile Ligand: Topology
 and the Role of Anion
;
_journal_issue 9
_journal_name_full 'Crystal Growth &amp; Design'
_journal_page_first 3964
_journal_paper_doi 10.1021/cg1005242
_journal_volume 10
_journal_year 2010
_chemical_formula_sum 'C28 H14 Ag3 Cl2 F9 N4 O6'
_chemical_formula_weight 1067.94
_chemical_name_systematic
;
 ?
;
_space_group_IT_number 2
_symmetry_cell_setting triclinic
_symmetry_space_group_name_Hall '-P 1'
_symmetry_space_group_name_H-M 'P -1'
_atom_sites_solution_hydrogens geom
_atom_sites_solution_primary direct
_atom_sites_solution_secondary difmap
_audit_creation_method SHELXL-97
_cell_angle_alpha 76.7510(10)
_cell_angle_beta 72.6150(10)
_cell_angle_gamma 79.0900(10)
_cell_formula_units_Z 2
_cell_length_a 11.5437(8)
_cell_length_b 12.2903(9)
_cell_length_c 13.5429(10)
_cell_measurement_temperature 293(2)
_cell_volume 1769.7(2)
_computing_cell_refinement 'SAINT (Bruker, 2002)'
_computing_data_collection 'SMART (Bruker, 2002)'
_computing_data_reduction SAINT
_computing_molecular_graphics 'ORTEP-II (Johnson, 1976)'
_computing_publication_material SHELXL-97
_computing_structure_refinement 'SHELXL-97 (Sheldrick, 1997)'
_computing_structure_solution 'SHELXS-97 (Sheldrick, 1997)'
_diffrn_ambient_temperature 293(2)
_diffrn_measured_fraction_theta_full 0.992
_diffrn_measured_fraction_theta_max 0.992
_diffrn_measurement_device_type 'Bruker APEX area-dectector diffractometer'
_diffrn_measurement_method '\f and \w-scan'
_diffrn_radiation_monochromator graphite
_diffrn_radiation_source 'fine-focus sealed tube'
_diffrn_radiation_type MoK\a
_diffrn_radiation_wavelength 0.71073
_diffrn_reflns_av_R_equivalents 0.0201
_diffrn_reflns_av_sigmaI/netI 0.0353
_diffrn_reflns_limit_h_max 13
_diffrn_reflns_limit_h_min -13
_diffrn_reflns_limit_k_max 14
_diffrn_reflns_limit_k_min -14
_diffrn_reflns_limit_l_max 16
_diffrn_reflns_limit_l_min -16
_diffrn_reflns_number 12870
_diffrn_reflns_theta_full 25.00
_diffrn_reflns_theta_max 25.00
_diffrn_reflns_theta_min 1.60
_diffrn_standards_decay_% 0
_diffrn_standards_interval_count 0
_diffrn_standards_interval_time 0
_diffrn_standards_number 0
_exptl_absorpt_coefficient_mu 1.888
_exptl_absorpt_correction_T_max 0.6105
_exptl_absorpt_correction_T_min 0.5834
_exptl_absorpt_correction_type multi-scan
_exptl_absorpt_process_details 'SADABS (Bruker, 2002)'
_exptl_crystal_colour yellow
_exptl_crystal_density_diffrn 2.004
_exptl_crystal_density_method 'not measured'
_exptl_crystal_description prism
_exptl_crystal_F_000 1028
_exptl_crystal_size_max 0.32
_exptl_crystal_size_mid 0.30
_exptl_crystal_size_min 0.29
_refine_diff_density_max 1.006
_refine_diff_density_min -0.819
_refine_diff_density_rms 0.154
_refine_ls_extinction_method none
_refine_ls_goodness_of_fit_ref 1.055
_refine_ls_hydrogen_treatment constr
_refine_ls_matrix_type full
_refine_ls_number_parameters 469
_refine_ls_number_reflns 6180
_refine_ls_number_restraints 0
_refine_ls_restrained_S_all 1.055
_refine_ls_R_factor_all 0.0657
_refine_ls_R_factor_gt 0.0512
_refine_ls_shift/su_max 0.000
_refine_ls_shift/su_mean 0.000
_refine_ls_structure_factor_coef Fsqd
_refine_ls_weighting_details 'calc w=1/[\s^2^(Fo^2^)+(0.0508P)^2^+6.4237P] where P=(Fo^2^+2Fc^2^)/3'
_refine_ls_weighting_scheme calc
_refine_ls_wR_factor_gt 0.1205
_refine_ls_wR_factor_ref 0.1377
_reflns_number_gt 4797
_reflns_number_total 6180
_reflns_threshold_expression >2sigma(I)
_cod_data_source_file cg1005242_si_002.cif
_cod_data_source_block 3
_cod_depositor_comments
;
The following automatic conversions were performed:

'_symmetry_cell_setting' value 'Triclinic' changed to 'triclinic'
according to /home/saulius/struct/CIF-dictionaries/cif_core.dic
dictionary named 'cif_core.dic' version 2.4.2 from
2011-04-26.

'_exptl_absorpt_correction_type' value 'Multi-scan'
changed to 'multi-scan' according to
/home/saulius/struct/CIF-dictionaries/cif_core.dic dictionary named
'cif_core.dic' version 2.4.2 from 2011-04-26.

Automatic conversion script
Id: cif_fix_values 1715 2011-07-08 13:25:40Z adriana 
;
_cod_original_sg_symbol_H-M P-1
_cod_database_code 4501835

loop_
_symmetry_equiv_pos_as_xyz
'x, y, z'
'-x, -y, -z'

loop_
_atom_site_label
_atom_site_type_symbol
_atom_site_fract_x
_atom_site_fract_y
_atom_site_fract_z
_atom_site_U_iso_or_equiv
_atom_site_adp_type
_atom_site_occupancy
_atom_site_symmetry_multiplicity
_atom_site_calc_flag
_atom_site_refinement_flags
Ag1 Ag 1.02322(6) 0.54651(5) 0.20326(4) 0.0746(2) Uani 1 1 d .
Ag2 Ag 0.35703(6) 0.59579(5) 0.05301(4) 0.06679(19) Uani 1 1 d .
Ag3 Ag 0.52083(6) 0.41945(5) 0.16975(5) 0.0700(2) Uani 1 1 d .
C1 C 0.7407(8) 0.6630(7) 0.3177(6) 0.071(2) Uani 1 1 d .
C2 C 0.6239(6) 0.7162(6) 0.3732(5) 0.0594(18) Uani 1 1 d .
C3 C 0.6115(7) 0.7354(7) 0.4725(6) 0.070(2) Uani 1 1 d .
H3 H 0.6764 0.7133 0.5032 0.083 Uiso 1 1 calc R
C4 C 0.5012(6) 0.7879(6) 0.5257(5) 0.0636(19) Uani 1 1 d .
H4 H 0.4914 0.8003 0.5931 0.076 Uiso 1 1 calc R
C5 C 0.4057(6) 0.8220(5) 0.4796(5) 0.0481(14) Uani 1 1 d .
C6 C 0.4189(7) 0.7999(6) 0.3809(5) 0.0588(17) Uani 1 1 d .
H6 H 0.3537 0.8209 0.3506 0.071 Uiso 1 1 calc R
C7 C 0.5277(7) 0.7473(6) 0.3277(5) 0.0656(19) Uani 1 1 d .
H7 H 0.5365 0.7327 0.2613 0.079 Uiso 1 1 calc R
C8 C 0.2412(6) 0.8229(5) 0.6402(4) 0.0474(14) Uani 1 1 d .
C9 C 0.2504(6) 0.7063(6) 0.6622(5) 0.0562(16) Uani 1 1 d .
H9 H 0.2855 0.6655 0.6081 0.067 Uiso 1 1 calc R
C10 C 0.2079(6) 0.6509(6) 0.7631(5) 0.0575(17) Uani 1 1 d .
H10 H 0.2166 0.5725 0.7777 0.069 Uiso 1 1 calc R
C11 C 0.1521(6) 0.7107(6) 0.8435(5) 0.0555(16) Uani 1 1 d .
C12 C 0.1410(7) 0.8276(6) 0.8221(5) 0.0644(19) Uani 1 1 d .
H12 H 0.1030 0.8683 0.8759 0.077 Uiso 1 1 calc R
C13 C 0.1866(6) 0.8833(6) 0.7207(5) 0.0594(17) Uani 1 1 d .
H13 H 0.1807 0.9615 0.7064 0.071 Uiso 1 1 calc R
C14 C 0.1124(7) 0.6531(7) 0.9500(6) 0.068(2) Uani 1 1 d .
C15 C 0.2472(5) 0.9855(5) 0.4904(5) 0.0462(14) Uani 1 1 d .
C16 C 0.1260(6) 1.0297(6) 0.5263(5) 0.0552(16) Uani 1 1 d .
H16 H 0.0746 0.9886 0.5834 0.066 Uiso 1 1 calc R
C17 C 0.0803(6) 1.1339(6) 0.4786(5) 0.0601(18) Uani 1 1 d .
H17 H -0.0009 1.1632 0.5043 0.072 Uiso 1 1 calc R
C18 C 0.1551(6) 1.1948(5) 0.3927(5) 0.0525(15) Uani 1 1 d .
C19 C 0.1073(7) 1.2991(6) 0.3391(6) 0.0625(18) Uani 1 1 d .
C20 C 0.2773(6) 1.1515(5) 0.3564(5) 0.0586(17) Uani 1 1 d .
H20 H 0.3287 1.1920 0.2989 0.070 Uiso 1 1 calc R
C21 C 0.3213(6) 1.0489(6) 0.4058(5) 0.0558(16) Uani 1 1 d .
H21 H 0.4034 1.0211 0.3819 0.067 Uiso 1 1 calc R
C22 C 0.2770(8) 0.5420(7) 0.3044(6) 0.0663(19) Uani 1 1 d .
C23 C 0.1947(11) 0.5632(8) 0.4101(7) 0.093(3) Uani 1 1 d .
C24 C 0.6551(7) 0.6158(6) 0.0217(6) 0.0597(17) Uani 1 1 d .
C25 C 0.7137(10) 0.7225(8) -0.0017(7) 0.081(2) Uani 1 1 d .
C26 C 0.5928(7) 0.1853(6) 0.1135(7) 0.0650(19) Uani 1 1 d .
C27 C 0.6021(11) 0.0564(8) 0.1356(10) 0.105(4) Uani 1 1 d .
C28 C 0.8521(12) 0.1288(11) 0.8302(11) 0.144(5) Uani 1 1 d .
H28A H 0.7930 0.1130 0.8980 0.173 Uiso 1 1 calc R
H28B H 0.8262 0.2040 0.7960 0.173 Uiso 1 1 calc R
Cl1 Cl 0.8479(3) 0.0369(3) 0.7573(3) 0.1328(11) Uani 1 1 d .
Cl2 Cl 0.9929(5) 0.1282(4) 0.8514(5) 0.212(2) Uani 1 1 d .
F1 F 0.1562(6) 0.4762(6) 0.4737(5) 0.142(3) Uani 1 1 d .
F2 F 0.0975(13) 0.6255(10) 0.4075(6) 0.293(10) Uani 1 1 d .
F3 F 0.2419(12) 0.6039(16) 0.4581(8) 0.342(11) Uani 1 1 d .
F4 F 0.6887(16) 0.7753(8) 0.0663(7) 0.279(9) Uani 1 1 d .
F5 F 0.8244(10) 0.7044(9) -0.0194(15) 0.290(9) Uani 1 1 d .
F6 F 0.7009(11) 0.7909(7) -0.0812(7) 0.208(5) Uani 1 1 d .
F7 F 0.6061(7) 0.0133(5) 0.2388(7) 0.151(3) Uani 1 1 d .
F8 F 0.5095(9) 0.0219(6) 0.1329(10) 0.203(5) Uani 1 1 d .
F9 F 0.7039(8) 0.0075(5) 0.0898(7) 0.181(4) Uani 1 1 d .
N1 N 0.8338(7) 0.6229(6) 0.2771(5) 0.088(2) Uani 1 1 d .
N2 N 0.2936(5) 0.8771(4) 0.5361(4) 0.0520(13) Uani 1 1 d .
N3 N 1.0847(6) 0.6077(6) 0.0348(5) 0.083(2) Uani 1 1 d .
N4 N 1.0700(6) 0.3834(6) 0.2958(5) 0.0777(19) Uani 1 1 d .
O1 O 0.2458(6) 0.6018(5) 0.2281(4) 0.0890(18) Uani 1 1 d .
O2 O 0.3612(6) 0.4661(6) 0.3092(4) 0.096(2) Uani 1 1 d .
O3 O 0.6180(6) 0.5759(5) 0.1135(5) 0.0898(18) Uani 1 1 d .
O4 O 0.6559(6) 0.5833(5) -0.0586(5) 0.0836(16) Uani 1 1 d .
O5 O 0.5425(5) 0.2323(4) 0.1881(4) 0.0681(13) Uani 1 1 d .
O6 O 0.6388(6) 0.2251(4) 0.0205(5) 0.0896(18) Uani 1 1 d .

loop_
_atom_site_aniso_label
_atom_site_aniso_U_11
_atom_site_aniso_U_22
_atom_site_aniso_U_33
_atom_site_aniso_U_23
_atom_site_aniso_U_13
_atom_site_aniso_U_12
Ag1 0.0735(4) 0.0712(4) 0.0535(3) 0.0073(3) -0.0049(3) 0.0101(3)
Ag2 0.0757(4) 0.0650(4) 0.0517(3) -0.0094(3) -0.0059(3) -0.0095(3)
Ag3 0.0779(4) 0.0590(3) 0.0581(3) -0.0105(3) -0.0010(3) -0.0014(3)
C1 0.072(5) 0.065(5) 0.059(4) -0.008(4) -0.007(4) 0.010(4)
C2 0.060(4) 0.051(4) 0.053(4) -0.008(3) -0.005(3) 0.010(3)
C3 0.057(4) 0.086(5) 0.061(4) -0.023(4) -0.019(4) 0.017(4)
C4 0.060(4) 0.077(5) 0.048(4) -0.017(3) -0.013(3) 0.010(4)
C5 0.052(4) 0.042(3) 0.043(3) -0.006(3) -0.007(3) 0.001(3)
C6 0.064(4) 0.064(4) 0.044(4) -0.007(3) -0.016(3) 0.004(3)
C7 0.078(5) 0.064(4) 0.042(4) -0.014(3) -0.006(3) 0.009(4)
C8 0.048(3) 0.054(4) 0.036(3) -0.007(3) -0.011(3) 0.002(3)
C9 0.069(4) 0.054(4) 0.043(3) -0.010(3) -0.011(3) -0.005(3)
C10 0.062(4) 0.052(4) 0.056(4) -0.003(3) -0.016(3) -0.010(3)
C11 0.052(4) 0.065(4) 0.041(3) 0.000(3) -0.011(3) -0.001(3)
C12 0.068(5) 0.071(5) 0.039(3) -0.013(3) -0.006(3) 0.015(4)
C13 0.070(4) 0.049(4) 0.049(4) -0.010(3) -0.013(3) 0.013(3)
C14 0.061(4) 0.074(5) 0.055(4) -0.004(4) -0.007(4) 0.004(4)
C15 0.046(3) 0.047(3) 0.042(3) -0.008(3) -0.010(3) -0.001(3)
C16 0.044(3) 0.058(4) 0.050(4) 0.003(3) -0.005(3) -0.002(3)
C17 0.047(4) 0.061(4) 0.061(4) -0.005(3) -0.011(3) 0.009(3)
C18 0.054(4) 0.047(4) 0.054(4) -0.001(3) -0.018(3) -0.004(3)
C19 0.064(4) 0.057(4) 0.061(4) -0.008(4) -0.016(4) -0.001(3)
C20 0.059(4) 0.048(4) 0.057(4) 0.001(3) -0.007(3) -0.006(3)
C21 0.042(3) 0.054(4) 0.061(4) -0.007(3) -0.004(3) 0.000(3)
C22 0.081(5) 0.060(4) 0.050(4) -0.015(4) -0.003(4) -0.008(4)
C23 0.136(9) 0.063(5) 0.056(5) -0.022(4) 0.007(5) 0.002(6)
C24 0.065(4) 0.048(4) 0.061(5) -0.010(3) -0.018(4) 0.006(3)
C25 0.091(7) 0.077(6) 0.075(6) -0.009(5) -0.019(5) -0.023(5)
C26 0.053(4) 0.052(4) 0.074(5) -0.007(4) 0.001(4) -0.004(3)
C27 0.114(8) 0.059(6) 0.117(9) -0.015(6) 0.013(7) -0.024(6)
C28 0.129(10) 0.136(11) 0.137(11) -0.048(9) -0.012(8) 0.046(8)
Cl1 0.105(2) 0.152(3) 0.145(3) -0.066(2) -0.0203(19) 0.0000(19)
Cl2 0.173(4) 0.187(4) 0.326(7) -0.165(5) -0.076(4) 0.012(3)
F1 0.139(5) 0.151(6) 0.077(4) 0.005(4) 0.027(4) 0.002(4)
F2 0.362(16) 0.228(10) 0.091(5) 0.004(6) 0.064(8) 0.199(12)
F3 0.311(14) 0.62(3) 0.182(9) -0.293(14) 0.135(9) -0.330(18)
F4 0.54(2) 0.153(7) 0.124(6) -0.069(6) 0.079(9) -0.216(11)
F5 0.140(8) 0.158(9) 0.61(3) -0.038(13) -0.143(13) -0.069(7)
F6 0.357(14) 0.136(6) 0.178(8) 0.084(6) -0.153(9) -0.149(8)
F7 0.161(6) 0.080(4) 0.176(7) 0.029(4) -0.026(6) -0.023(4)
F8 0.208(9) 0.072(4) 0.388(15) -0.009(6) -0.176(10) -0.042(5)
F9 0.181(7) 0.061(4) 0.219(9) -0.031(4) 0.059(6) 0.005(4)
N1 0.074(5) 0.089(5) 0.072(4) -0.020(4) 0.004(4) 0.027(4)
N2 0.053(3) 0.048(3) 0.041(3) -0.005(2) -0.004(2) 0.008(2)
N3 0.083(5) 0.090(5) 0.047(4) 0.008(3) -0.001(3) 0.006(4)
N4 0.079(4) 0.062(4) 0.077(4) 0.007(3) -0.022(4) 0.005(3)
O1 0.118(5) 0.071(4) 0.052(3) -0.009(3) 0.002(3) 0.007(3)
O2 0.086(4) 0.118(5) 0.058(3) -0.015(3) -0.005(3) 0.025(4)
O3 0.120(5) 0.071(4) 0.069(4) -0.011(3) -0.003(3) -0.029(3)
O4 0.119(5) 0.067(3) 0.075(4) -0.010(3) -0.041(3) -0.017(3)
O5 0.066(3) 0.056(3) 0.066(3) -0.008(2) 0.001(3) -0.001(2)
O6 0.115(5) 0.058(3) 0.072(4) -0.016(3) 0.014(3) -0.012(3)

loop_
_atom_type_symbol
_atom_type_description
_atom_type_scat_dispersion_real
_atom_type_scat_dispersion_imag
_atom_type_scat_source
C C 0.0033 0.0016 'International Tables Vol C Tables 4.2.6.8 and 6.1.1.4'
H H 0.0000 0.0000 'International Tables Vol C Tables 4.2.6.8 and 6.1.1.4'
N N 0.0061 0.0033 'International Tables Vol C Tables 4.2.6.8 and 6.1.1.4'
O O 0.0106 0.0060 'International Tables Vol C Tables 4.2.6.8 and 6.1.1.4'
F F 0.0171 0.0103 'International Tables Vol C Tables 4.2.6.8 and 6.1.1.4'
Ag Ag -0.8971 1.1015 'International Tables Vol C Tables 4.2.6.8 and 6.1.1.4'
Cl Cl 0.1484 0.1585 'International Tables Vol C Tables 4.2.6.8 and 6.1.1.4'

loop_
_geom_angle_atom_site_label_1
_geom_angle_atom_site_label_2
_geom_angle_atom_site_label_3
_geom_angle
_geom_angle_site_symmetry_1
_geom_angle_site_symmetry_3
N4 Ag1 N3 129.7(3) . .
N4 Ag1 N1 110.9(3) . .
N3 Ag1 N1 113.3(3) . .
O6 Ag2 O4 155.0(2) 2_665 2_665
O6 Ag2 O1 103.4(2) 2_665 .
O4 Ag2 O1 96.5(2) 2_665 .
O6 Ag2 Ag3 78.44(14) 2_665 2_665
O4 Ag2 Ag3 80.55(16) 2_665 2_665
O1 Ag2 Ag3 175.03(18) . 2_665
O6 Ag2 Ag3 134.43(19) 2_665 .
O4 Ag2 Ag3 63.68(15) 2_665 .
O1 Ag2 Ag3 79.64(15) . .
Ag3 Ag2 Ag3 102.40(2) 2_665 .
O5 Ag3 O3 145.8(2) . .
O5 Ag3 O2 106.3(2) . .
O3 Ag3 O2 102.9(2) . .
O5 Ag3 Ag2 82.43(13) . 2_665
O3 Ag3 Ag2 78.30(15) . 2_665
O2 Ag3 Ag2 155.67(16) . 2_665
O5 Ag3 Ag2 128.11(14) . .
O3 Ag3 Ag2 74.66(18) . .
O2 Ag3 Ag2 79.32(15) . .
Ag2 Ag3 Ag2 77.60(2) 2_665 .
N1 C1 C2 177.2(10) . .
C7 C2 C3 120.9(6) . .
C7 C2 C1 120.8(7) . .
C3 C2 C1 118.3(7) . .
C4 C3 C2 118.9(7) . .
C4 C3 H3 120.5 . .
C2 C3 H3 120.5 . .
C5 C4 C3 120.5(6) . .
C5 C4 H4 119.7 . .
C3 C4 H4 119.7 . .
C4 C5 C6 119.7(6) . .
C4 C5 N2 119.1(6) . .
C6 C5 N2 121.2(6) . .
C7 C6 C5 120.2(7) . .
C7 C6 H6 119.9 . .
C5 C6 H6 119.9 . .
C6 C7 C2 119.7(6) . .
C6 C7 H7 120.2 . .
C2 C7 H7 120.2 . .
C13 C8 C9 119.6(6) . .
C13 C8 N2 121.6(6) . .
C9 C8 N2 118.7(5) . .
C10 C9 C8 120.2(6) . .
C10 C9 H9 119.9 . .
C8 C9 H9 119.9 . .
C9 C10 C11 120.4(6) . .
C9 C10 H10 119.8 . .
C11 C10 H10 119.8 . .
C10 C11 C12 119.9(6) . .
C10 C11 C14 120.6(7) . .
C12 C11 C14 119.4(6) . .
C13 C12 C11 119.7(6) . .
C13 C12 H12 120.2 . .
C11 C12 H12 120.2 . .
C12 C13 C8 120.2(6) . .
C12 C13 H13 119.9 . .
C8 C13 H13 119.9 . .
N3 C14 C11 177.7(9) 1_456 .
C21 C15 C16 118.1(6) . .
C21 C15 N2 120.5(5) . .
C16 C15 N2 121.4(5) . .
C17 C16 C15 120.9(6) . .
C17 C16 H16 119.5 . .
C15 C16 H16 119.5 . .
C18 C17 C16 120.1(6) . .
C18 C17 H17 120.0 . .
C16 C17 H17 120.0 . .
C17 C18 C20 119.5(6) . .
C17 C18 C19 120.6(6) . .
C20 C18 C19 119.9(6) . .
N4 C19 C18 179.3(8) 1_465 .
C21 C20 C18 119.6(6) . .
C21 C20 H20 120.2 . .
C18 C20 H20 120.2 . .
C20 C21 C15 121.8(6) . .
C20 C21 H21 119.1 . .
C15 C21 H21 119.1 . .
O2 C22 O1 130.8(7) . .
O2 C22 C23 114.4(8) . .
O1 C22 C23 114.8(8) . .
F3 C23 F2 105.3(12) . .
F3 C23 F1 104.3(12) . .
F2 C23 F1 101.5(11) . .
F3 C23 C22 113.9(10) . .
F2 C23 C22 115.4(9) . .
F1 C23 C22 115.1(7) . .
O3 C24 O4 130.9(8) . .
O3 C24 C25 115.8(7) . .
O4 C24 C25 113.3(7) . .
F4 C25 F5 101.0(13) . .
F4 C25 F6 105.8(11) . .
F5 C25 F6 101.6(12) . .
F4 C25 C24 117.2(9) . .
F5 C25 C24 112.8(9) . .
F6 C25 C24 116.2(8) . .
O5 C26 O6 130.1(7) . .
O5 C26 C27 116.6(8) . .
O6 C26 C27 113.3(8) . .
F8 C27 F9 116.7(11) . .
F8 C27 F7 101.8(9) . .
F9 C27 F7 98.3(11) . .
F8 C27 C26 113.2(10) . .
F9 C27 C26 114.3(8) . .
F7 C27 C26 110.5(9) . .
Cl1 C28 Cl2 115.6(6) . .
Cl1 C28 H28A 108.4 . .
Cl2 C28 H28A 108.4 . .
Cl1 C28 H28B 108.4 . .
Cl2 C28 H28B 108.4 . .
H28A C28 H28B 107.4 . .
C1 N1 Ag1 176.5(8) . .
C15 N2 C8 123.7(5) . .
C15 N2 C5 119.2(5) . .
C8 N2 C5 116.9(5) . .
C14 N3 Ag1 171.2(7) 1_654 .
C19 N4 Ag1 172.7(7) 1_645 .
C22 O1 Ag2 123.6(5) . .
C22 O2 Ag3 126.1(5) . .
C24 O3 Ag3 122.7(5) . .
C24 O4 Ag2 120.5(5) . 2_665
C26 O5 Ag3 121.3(5) . .
C26 O6 Ag2 127.7(5) . 2_665

loop_
_geom_bond_atom_site_label_1
_geom_bond_atom_site_label_2
_geom_bond_distance
_geom_bond_site_symmetry_2
Ag1 N4 2.174(6) .
Ag1 N3 2.174(6) .
Ag1 N1 2.238(6) .
Ag2 O6 2.201(5) 2_665
Ag2 O4 2.217(5) 2_665
Ag2 O1 2.345(5) .
Ag2 Ag3 2.9565(8) 2_665
Ag2 Ag3 3.0719(9) .
Ag3 O5 2.230(5) .
Ag3 O3 2.274(6) .
Ag3 O2 2.304(5) .
Ag3 Ag2 2.9565(8) 2_665
C1 N1 1.128(9) .
C1 C2 1.448(10) .
C2 C7 1.377(10) .
C2 C3 1.380(10) .
C3 C4 1.382(9) .
C3 H3 0.9300 .
C4 C5 1.377(9) .
C4 H4 0.9300 .
C5 C6 1.382(9) .
C5 N2 1.426(8) .
C6 C7 1.372(9) .
C6 H6 0.9300 .
C7 H7 0.9300 .
C8 C13 1.385(9) .
C8 C9 1.386(9) .
C8 N2 1.418(8) .
C9 C10 1.368(9) .
C9 H9 0.9300 .
C10 C11 1.382(9) .
C10 H10 0.9300 .
C11 C12 1.388(10) .
C11 C14 1.433(9) .
C12 C13 1.380(9) .
C12 H12 0.9300 .
C13 H13 0.9300 .
C14 N3 1.134(9) 1_456
C15 C21 1.382(9) .
C15 C16 1.384(8) .
C15 N2 1.412(8) .
C16 C17 1.380(9) .
C16 H16 0.9300 .
C17 C18 1.379(9) .
C17 H17 0.9300 .
C18 C20 1.391(9) .
C18 C19 1.422(9) .
C19 N4 1.142(9) 1_465
C20 C21 1.367(9) .
C20 H20 0.9300 .
C21 H21 0.9300 .
C22 O2 1.220(9) .
C22 O1 1.230(9) .
C22 C23 1.511(10) .
C23 F3 1.196(13) .
C23 F2 1.238(14) .
C23 F1 1.269(11) .
C24 O3 1.205(9) .
C24 O4 1.238(9) .
C24 C25 1.515(11) .
C25 F4 1.182(11) .
C25 F5 1.214(12) .
C25 F6 1.233(11) .
C26 O5 1.217(9) .
C26 O6 1.234(9) .
C26 C27 1.533(12) .
C27 F8 1.235(13) .
C27 F9 1.263(12) .
C27 F7 1.388(14) .
C28 Cl1 1.677(13) .
C28 Cl2 1.731(15) .
C28 H28A 0.9700 .
C28 H28B 0.9700 .
N3 C14 1.134(9) 1_654
N4 C19 1.142(9) 1_645
O4 Ag2 2.217(5) 2_665
O6 Ag2 2.201(5) 2_665

loop_
_geom_torsion_atom_site_label_1
_geom_torsion_atom_site_label_2
_geom_torsion_atom_site_label_3
_geom_torsion_atom_site_label_4
_geom_torsion
_geom_torsion_site_symmetry_1
_geom_torsion_site_symmetry_4
O6 Ag2 Ag3 O5 -155.8(3) 2_665 .
O4 Ag2 Ag3 O5 2.9(2) 2_665 .
O1 Ag2 Ag3 O5 105.5(2) . .
Ag3 Ag2 Ag3 O5 -69.89(16) 2_665 .
O6 Ag2 Ag3 O3 -4.8(2) 2_665 .
O4 Ag2 Ag3 O3 153.8(2) 2_665 .
O1 Ag2 Ag3 O3 -103.5(2) . .
Ag3 Ag2 Ag3 O3 81.08(15) 2_665 .
O6 Ag2 Ag3 O2 101.9(3) 2_665 .
O4 Ag2 Ag3 O2 -99.5(3) 2_665 .
O1 Ag2 Ag3 O2 3.1(3) . .
Ag3 Ag2 Ag3 O2 -172.25(19) 2_665 .
O6 Ag2 Ag3 Ag2 -85.9(2) 2_665 2_665
O4 Ag2 Ag3 Ag2 72.76(18) 2_665 2_665
O1 Ag2 Ag3 Ag2 175.38(17) . 2_665
Ag3 Ag2 Ag3 Ag2 0.0 2_665 2_665
N1 C1 C2 C7 159(18) . .
N1 C1 C2 C3 -20(18) . .
C7 C2 C3 C4 -0.9(12) . .
C1 C2 C3 C4 178.9(7) . .
C2 C3 C4 C5 -0.9(12) . .
C3 C4 C5 C6 2.3(11) . .
C3 C4 C5 N2 -179.3(7) . .
C4 C5 C6 C7 -1.9(11) . .
N2 C5 C6 C7 179.7(6) . .
C5 C6 C7 C2 0.2(11) . .
C3 C2 C7 C6 1.3(12) . .
C1 C2 C7 C6 -178.5(7) . .
C13 C8 C9 C10 -1.3(10) . .
N2 C8 C9 C10 175.8(6) . .
C8 C9 C10 C11 2.0(11) . .
C9 C10 C11 C12 -1.2(11) . .
C9 C10 C11 C14 -177.2(7) . .
C10 C11 C12 C13 -0.5(11) . .
C14 C11 C12 C13 175.6(7) . .
C11 C12 C13 C8 1.2(11) . .
C9 C8 C13 C12 -0.3(11) . .
N2 C8 C13 C12 -177.3(6) . .
C10 C11 C14 N3 92(23) . 1_456
C12 C11 C14 N3 -84(23) . 1_456
C21 C15 C16 C17 0.4(10) . .
N2 C15 C16 C17 -177.6(6) . .
C15 C16 C17 C18 1.1(11) . .
C16 C17 C18 C20 -1.6(11) . .
C16 C17 C18 C19 176.3(7) . .
C17 C18 C19 N4 142(70) . 1_465
C20 C18 C19 N4 -40(71) . 1_465
C17 C18 C20 C21 0.5(11) . .
C19 C18 C20 C21 -177.4(7) . .
C18 C20 C21 C15 1.1(11) . .
C16 C15 C21 C20 -1.5(10) . .
N2 C15 C21 C20 176.5(6) . .
O2 C22 C23 F3 70.1(16) . .
O1 C22 C23 F3 -112.0(15) . .
O2 C22 C23 F2 -168.0(12) . .
O1 C22 C23 F2 10.0(16) . .
O2 C22 C23 F1 -50.3(14) . .
O1 C22 C23 F1 127.7(10) . .
O3 C24 C25 F4 -21.0(16) . .
O4 C24 C25 F4 160.3(13) . .
O3 C24 C25 F5 95.7(14) . .
O4 C24 C25 F5 -83.0(14) . .
O3 C24 C25 F6 -147.6(11) . .
O4 C24 C25 F6 33.7(13) . .
O5 C26 C27 F8 84.7(14) . .
O6 C26 C27 F8 -95.3(12) . .
O5 C26 C27 F9 -138.4(11) . .
O6 C26 C27 F9 41.6(15) . .
O5 C26 C27 F7 -28.8(13) . .
O6 C26 C27 F7 151.3(9) . .
C2 C1 N1 Ag1 1(28) . .
N4 Ag1 N1 C1 80(12) . .
N3 Ag1 N1 C1 -125(12) . .
C21 C15 N2 C8 158.1(6) . .
C16 C15 N2 C8 -24.0(10) . .
C21 C15 N2 C5 -15.8(9) . .
C16 C15 N2 C5 162.1(6) . .
C13 C8 N2 C15 -33.6(10) . .
C9 C8 N2 C15 149.4(6) . .
C13 C8 N2 C5 140.4(6) . .
C9 C8 N2 C5 -36.6(9) . .
C4 C5 N2 C15 123.0(7) . .
C6 C5 N2 C15 -58.6(9) . .
C4 C5 N2 C8 -51.3(9) . .
C6 C5 N2 C8 127.1(7) . .
N4 Ag1 N3 C14 -159(5) . 1_654
N1 Ag1 N3 C14 52(5) . 1_654
N3 Ag1 N4 C19 50(6) . 1_645
N1 Ag1 N4 C19 -160(5) . 1_645
O2 C22 O1 Ag2 -5.0(14) . .
C23 C22 O1 Ag2 177.5(6) . .
O6 Ag2 O1 C22 -134.6(7) 2_665 .
O4 Ag2 O1 C22 60.5(7) 2_665 .
Ag3 Ag2 O1 C22 113.6(17) 2_665 .
Ag3 Ag2 O1 C22 -1.1(6) . .
O1 C22 O2 Ag3 10.3(14) . .
C23 C22 O2 Ag3 -172.2(6) . .
O5 Ag3 O2 C22 -134.5(7) . .
O3 Ag3 O2 C22 63.7(8) . .
Ag2 Ag3 O2 C22 -26.3(11) 2_665 .
Ag2 Ag3 O2 C22 -7.7(7) . .
O4 C24 O3 Ag3 -3.6(12) . .
C25 C24 O3 Ag3 177.9(6) . .
O5 Ag3 O3 C24 74.9(8) . .
O2 Ag3 O3 C24 -137.3(6) . .
Ag2 Ag3 O3 C24 17.8(6) 2_665 .
Ag2 Ag3 O3 C24 -62.3(6) . .
O3 C24 O4 Ag2 -21.6(12) . 2_665
C25 C24 O4 Ag2 156.9(6) . 2_665
O6 C26 O5 Ag3 0.1(12) . .
C27 C26 O5 Ag3 -179.8(7) . .
O3 Ag3 O5 C26 -54.5(8) . .
O2 Ag3 O5 C26 158.2(6) . .
Ag2 Ag3 O5 C26 1.5(6) 2_665 .
Ag2 Ag3 O5 C26 69.2(6) . .
O5 C26 O6 Ag2 -2.6(14) . 2_665
C27 C26 O6 Ag2 177.3(7) . 2_665
